data_8101889
loop_
_publ_author_name
'Li, T.-B.'
'Yu, W.-T.'
'Xu, D.'
'Quan, R.'
'Zhang, G.-H.'
'Wang, X.-Q.'

_publ_section_title
;
Crystal structure of tetramethylammonium bis(1,3-dithiole-2-thione-
4,5-dithiolato-S,S')aurate(III), [N(CH~3~)~4~][Au(C~3~S~5~)~2~]
;
_journal_issue 4
_journal_name_full 'Zeitschrift f\"ur Kristallographie - New Crystal Structures'
_journal_page_first 625
_journal_page_last 626
_journal_volume 220
_journal_year 2005
_chemical_formula_moiety 'C6 Au S10, C4 H12 N'
_chemical_formula_sum 'C10 H12 Au N S10'
_chemical_formula_weight 663.77
_chemical_name_systematic 'tetramethylammonium bis(1,3-dithiole-2-thione-4,5-dithiolato-S,S')aurate(III)'
_space_group_IT_number 2
_symmetry_cell_setting triclinic
_symmetry_space_group_name_Hall '-P 1'
_symmetry_space_group_name_H-M 'P -1'
_atom_sites_solution_hydrogens geom
_atom_sites_solution_primary direct
_atom_sites_solution_secondary difmap
_audit_creation_method SHELXL-97
_cell_angle_alpha 100.522(2)
_cell_angle_beta 92.205(2)
_cell_angle_gamma 96.007(2)
_cell_formula_units_Z 4
_cell_length_a 10.0620(15)
_cell_length_b 12.5851(19)
_cell_length_c 16.476(3)
_cell_measurement_reflns_used 4307
_cell_measurement_temperature 293(2)
_cell_measurement_theta_max 27.856
_cell_measurement_theta_min 2.459
_cell_volume 2036.5(6)
_computing_cell_refinement 'Bruker SMART'
_computing_data_collection 'Bruker SMART'
_computing_data_reduction 'Bruker SAINT'
_computing_molecular_graphics 'Bruker SHELXTL'
_computing_publication_material 'Bruker SHELXTL'
_computing_structure_refinement 'Bruker SHELXTL'
_computing_structure_solution 'Bruker SHELXTL'
_diffrn_ambient_temperature 293(2)
_diffrn_measured_fraction_theta_full 0.977
_diffrn_measured_fraction_theta_max 0.977
_diffrn_measurement_device_type 'Bruker SMART CCD'
_diffrn_measurement_method phi/omega
_diffrn_radiation_monochromator graphite
_diffrn_radiation_source 'fine-focus sealed tube'
_diffrn_radiation_type MoK\a
_diffrn_radiation_wavelength 0.71073
_diffrn_reflns_av_R_equivalents 0.0260
_diffrn_reflns_av_sigmaI/netI 0.0548
_diffrn_reflns_limit_h_max 11
_diffrn_reflns_limit_h_min -9
_diffrn_reflns_limit_k_max 14
_diffrn_reflns_limit_k_min -12
_diffrn_reflns_limit_l_max 19
_diffrn_reflns_limit_l_min -16
_diffrn_reflns_number 10063
_diffrn_reflns_theta_full 25.01
_diffrn_reflns_theta_max 25.01
_diffrn_reflns_theta_min 2.26
_exptl_absorpt_coefficient_mu 8.242
_exptl_absorpt_correction_T_max 0.528
_exptl_absorpt_correction_T_min 0.125
_exptl_absorpt_correction_type multi-scan
_exptl_absorpt_process_details SADABS
_exptl_crystal_colour dark-red
_exptl_crystal_density_diffrn 2.165
_exptl_crystal_density_method 'not measured'
_exptl_crystal_description plate
_exptl_crystal_F_000 1272
_exptl_crystal_size_max 0.36
_exptl_crystal_size_mid 0.23
_exptl_crystal_size_min 0.08
_refine_diff_density_max 2.289
_refine_diff_density_min -0.931
_refine_diff_density_rms 0.167
_refine_ls_extinction_method none
_refine_ls_goodness_of_fit_ref 1.096
_refine_ls_hydrogen_treatment constr
_refine_ls_matrix_type full
_refine_ls_number_parameters 397
_refine_ls_number_reflns 7006
_refine_ls_number_restraints 0
_refine_ls_restrained_S_all 1.096
_refine_ls_R_factor_all 0.0601
_refine_ls_R_factor_gt 0.0490
_refine_ls_shift/su_max 0.001
_refine_ls_shift/su_mean 0.000
_refine_ls_structure_factor_coef Fsqd
_refine_ls_weighting_details 'calc w=1/[\s^2^(Fo^2^)+(0.0520P)^2^+0.2993P] where P=(Fo^2^+2Fc^2^)/3'
_refine_ls_weighting_scheme calc
_refine_ls_wR_factor_gt 0.1066
_refine_ls_wR_factor_ref 0.1124
_reflns_number_gt 5961
_reflns_number_total 7006
_reflns_threshold_expression >2sigma(I)
_cod_data_source_file 1267-1679.cff
_cod_data_source_block TBLI01
_cod_depositor_comments
;
The following automatic conversions were performed:
'_symmetry_cell_setting' value 'Triclinic' changed to 'triclinic'
according to '/home/saulius/struct/CIF-dictionaries/cif_core.dic'
dictionary named 'cif_core.dic' version 2.4.1 from
2010-06-29.

'_exptl_absorpt_correction_type' value 'Multi-scan' changed
to 'multi-scan' according to
'/home/saulius/struct/CIF-dictionaries/cif_core.dic' dictionary named
'cif_core.dic' version 2.4.1 from 2010-06-29.

Automatic conversion script
Id: cif_fix_enum 1555 2011-01-17 13:19:09Z saulius 
;
_cod_original_cell_volume 2036.4(5)
_cod_original_sg_symbol_H-M P-1
_cod_database_code 8101889

loop_
_symmetry_equiv_pos_as_xyz
'x, y, z'
'-x, -y, -z'

loop_
_atom_site_label
_atom_site_type_symbol
_atom_site_fract_x
_atom_site_fract_y
_atom_site_fract_z
_atom_site_U_iso_or_equiv
_atom_site_adp_type
_atom_site_occupancy
_atom_site_symmetry_multiplicity
_atom_site_Wyckoff_symbol
_atom_site_calc_flag
_atom_site_refinement_flags
_atom_site_disorder_assembly
_atom_site_disorder_group
Au1 Au 0.91155(4) 0.74799(3) 0.84986(2) 0.03854(12) Uani 1 2 i d . . .
Au2 Au 0.76378(3) 0.56982(3) 0.38409(2) 0.03103(12) Uani 1 2 i d . . .
S1 S 0.4322(4) 0.9458(3) 0.5947(2) 0.0837(11) Uani 1 2 i d . . .
S2 S 0.6276(3) 0.9772(2) 0.73814(18) 0.0539(7) Uani 1 2 i d . . .
S3 S 0.5719(3) 0.7644(2) 0.63837(17) 0.0508(7) Uani 1 2 i d . . .
S4 S 0.8286(3) 0.9131(2) 0.85236(18) 0.0568(7) Uani 1 2 i d . . .
S5 S 0.7658(3) 0.6657(2) 0.73886(16) 0.0482(6) Uani 1 2 i d . . .
S6 S 1.0606(3) 0.8354(2) 0.95807(16) 0.0468(6) Uani 1 2 i d . . .
S7 S 0.9911(3) 0.5825(2) 0.85351(17) 0.0542(7) Uani 1 2 i d . . .
S8 S 1.2529(3) 0.7430(2) 1.06289(17) 0.0538(7) Uani 1 2 i d . . .
S9 S 1.1930(3) 0.5252(2) 0.97237(18) 0.0555(7) Uani 1 2 i d . . .
S10 S 1.3920(3) 0.5684(3) 1.1161(2) 0.0730(9) Uani 1 2 i d . . .
S11 S 0.9894(3) 1.0638(2) 0.67184(19) 0.0641(8) Uani 1 2 i d . . .
S12 S 0.8245(3) 0.94330(19) 0.52537(16) 0.0477(6) Uani 1 2 i d . . .
S13 S 0.9803(2) 0.8247(2) 0.61927(14) 0.0431(6) Uani 1 2 i d . . .
S14 S 0.7169(3) 0.74826(19) 0.39929(16) 0.0497(7) Uani 1 2 i d . . .
S15 S 0.8875(3) 0.60725(19) 0.50944(15) 0.0424(6) Uani 1 2 i d . . .
S16 S 0.6327(3) 0.53464(19) 0.26200(15) 0.0467(6) Uani 1 2 i d . . .
S17 S 0.8152(3) 0.3927(2) 0.36373(15) 0.0467(6) Uani 1 2 i d . . .
S18 S 0.5558(2) 0.32523(18) 0.14154(14) 0.0391(5) Uani 1 2 i d . . .
S19 S 0.7177(3) 0.20253(19) 0.22891(15) 0.0441(6) Uani 1 2 i d . . .
S20 S 0.5564(3) 0.0916(2) 0.07635(18) 0.0599(8) Uani 1 2 i d . . .
N1 N 0.2560(8) 0.1784(7) 0.8712(5) 0.047(2) Uani 1 2 i d . . .
N2 N 0.7400(8) 0.3123(6) 0.6265(5) 0.0413(19) Uani 1 2 i d . . .
C1 C 0.5391(10) 0.8973(9) 0.6541(7) 0.056(3) Uani 1 2 i d . . .
C2 C 0.7158(9) 0.8773(7) 0.7674(6) 0.041(2) Uani 1 2 i d . . .
C3 C 0.6887(9) 0.7776(8) 0.7210(6) 0.040(2) Uani 1 2 i d . . .
C4 C 1.1338(9) 0.7230(8) 0.9806(6) 0.043(2) Uani 1 2 i d . . .
C5 C 1.1059(9) 0.6231(8) 0.9377(6) 0.043(2) Uani 1 2 i d . . .
C6 C 1.2841(10) 0.6086(8) 1.0537(6) 0.050(3) Uani 1 2 i d . . .
C7 C 0.9334(10) 0.9483(7) 0.6086(6) 0.043(2) Uani 1 2 i d . . .
C8 C 0.8858(8) 0.7491(7) 0.5339(5) 0.0313(19) Uani 1 2 i d . . .
C9 C 0.8153(8) 0.8035(7) 0.4891(5) 0.034(2) Uani 1 2 i d . . .
C10 C 0.7187(9) 0.3399(7) 0.2718(5) 0.036(2) Uani 1 2 i d . . .
C11 C 0.6452(8) 0.3958(7) 0.2320(5) 0.032(2) Uani 1 2 i d . . .
C12 C 0.6082(8) 0.2003(7) 0.1465(5) 0.035(2) Uani 1 2 i d . . .
C13 C 0.3565(13) 0.1534(11) 0.8097(8) 0.088(4) Uani 1 2 i d . . .
H13A H 0.4093 0.2195 0.8040 0.132 Uiso 1 2 i calc R . .
H13B H 0.3119 0.1198 0.7573 0.132 Uiso 1 2 i calc R . .
H13C H 0.4137 0.1047 0.8277 0.132 Uiso 1 2 i calc R . .
C14 C 0.3243(13) 0.2283(11) 0.9527(7) 0.079(4) Uani 1 2 i d . . .
H14A H 0.3771 0.2949 0.9483 0.119 Uiso 1 2 i calc R . .
H14B H 0.3814 0.1790 0.9699 0.119 Uiso 1 2 i calc R . .
H14C H 0.2586 0.2433 0.9927 0.119 Uiso 1 2 i calc R . .
C15 C 0.1686(13) 0.2530(10) 0.8445(8) 0.079(4) Uani 1 2 i d . . .
H15A H 0.2213 0.3193 0.8393 0.118 Uiso 1 2 i calc R . .
H15B H 0.1033 0.2687 0.8847 0.118 Uiso 1 2 i calc R . .
H15C H 0.1240 0.2199 0.7921 0.118 Uiso 1 2 i calc R . .
C16 C 0.1744(11) 0.0752(9) 0.8793(8) 0.066(3) Uani 1 2 i d . . .
H16A H 0.1295 0.0421 0.8269 0.098 Uiso 1 2 i calc R . .
H16B H 0.1092 0.0907 0.9196 0.098 Uiso 1 2 i calc R . .
H16C H 0.2319 0.0262 0.8967 0.098 Uiso 1 2 i calc R . .
C17 C 0.8060(14) 0.2556(11) 0.5540(8) 0.089(4) Uani 1 2 i d . . .
H17A H 0.8648 0.2081 0.5720 0.133 Uiso 1 2 i calc R . .
H17B H 0.8567 0.3085 0.5287 0.133 Uiso 1 2 i calc R . .
H17C H 0.7390 0.2138 0.5145 0.133 Uiso 1 2 i calc R . .
C18 C 0.8437(14) 0.3757(11) 0.6871(9) 0.101(5) Uani 1 2 i d . . .
H18A H 0.9017 0.3277 0.7051 0.152 Uiso 1 2 i calc R . .
H18B H 0.8018 0.4127 0.7338 0.152 Uiso 1 2 i calc R . .
H18C H 0.8951 0.4282 0.6618 0.152 Uiso 1 2 i calc R . .
C19 C 0.6480(13) 0.3868(10) 0.5974(10) 0.093(5) Uani 1 2 i d . . .
H19A H 0.6052 0.4236 0.6438 0.140 Uiso 1 2 i calc R . .
H19B H 0.5813 0.3448 0.5578 0.140 Uiso 1 2 i calc R . .
H19C H 0.6990 0.4394 0.5721 0.140 Uiso 1 2 i calc R . .
C20 C 0.6630(15) 0.2301(11) 0.6629(9) 0.098(5) Uani 1 2 i d . . .
H20A H 0.7222 0.1830 0.6812 0.147 Uiso 1 2 i calc R . .
H20B H 0.5978 0.1881 0.6223 0.147 Uiso 1 2 i calc R . .
H20C H 0.6184 0.2650 0.7092 0.147 Uiso 1 2 i calc R . .

loop_
_atom_site_aniso_label
_atom_site_aniso_U_11
_atom_site_aniso_U_22
_atom_site_aniso_U_33
_atom_site_aniso_U_23
_atom_site_aniso_U_13
_atom_site_aniso_U_12
Au1 0.0394(2) 0.0426(2) 0.0338(2) 0.00874(16) -0.00017(16) 0.00381(17)
Au2 0.0356(2) 0.02663(19) 0.02743(19) 0.00038(13) -0.00598(14) -0.00131(14)
S1 0.086(2) 0.078(2) 0.092(3) 0.036(2) -0.037(2) 0.0123(19)
S2 0.0547(17) 0.0475(16) 0.0617(18) 0.0159(13) -0.0051(13) 0.0099(13)
S3 0.0478(15) 0.0525(16) 0.0502(16) 0.0103(13) -0.0112(12) 0.0001(13)
S4 0.0665(18) 0.0445(16) 0.0540(17) -0.0043(13) -0.0209(14) 0.0144(13)
S5 0.0546(16) 0.0380(14) 0.0497(16) 0.0054(12) -0.0101(12) 0.0043(12)
S6 0.0537(16) 0.0399(14) 0.0450(15) 0.0030(11) -0.0095(12) 0.0101(12)
S7 0.0671(18) 0.0400(15) 0.0502(16) 0.0024(12) -0.0216(13) 0.0023(13)
S8 0.0629(18) 0.0480(16) 0.0468(16) 0.0037(12) -0.0189(13) 0.0063(13)
S9 0.0670(18) 0.0402(15) 0.0591(18) 0.0137(13) -0.0147(14) 0.0040(13)
S10 0.076(2) 0.072(2) 0.075(2) 0.0285(17) -0.0268(17) 0.0145(17)
S11 0.078(2) 0.0441(16) 0.0569(18) -0.0145(13) -0.0144(15) -0.0042(15)
S12 0.0605(16) 0.0268(13) 0.0490(15) -0.0045(11) -0.0164(12) 0.0009(11)
S13 0.0503(15) 0.0397(14) 0.0330(13) -0.0044(10) -0.0115(11) 0.0009(11)
S14 0.0620(17) 0.0303(13) 0.0498(15) -0.0031(11) -0.0259(13) 0.0020(12)
S15 0.0552(15) 0.0299(12) 0.0381(13) 0.0007(10) -0.0129(11) 0.0024(11)
S16 0.0644(17) 0.0290(13) 0.0420(14) -0.0014(10) -0.0228(12) 0.0077(11)
S17 0.0628(17) 0.0360(14) 0.0370(14) -0.0043(11) -0.0195(12) 0.0131(12)
S18 0.0483(14) 0.0312(12) 0.0335(12) -0.0020(10) -0.0124(10) 0.0038(10)
S19 0.0595(16) 0.0310(13) 0.0378(13) -0.0039(10) -0.0138(11) 0.0112(11)
S20 0.079(2) 0.0376(15) 0.0535(17) -0.0118(12) -0.0277(15) 0.0096(14)
N1 0.050(5) 0.047(5) 0.045(5) 0.013(4) 0.001(4) 0.001(4)
N2 0.042(5) 0.038(5) 0.042(5) 0.008(4) 0.003(4) 0.000(4)
C1 0.053(7) 0.065(7) 0.051(7) 0.016(6) 0.009(5) 0.003(6)
C2 0.039(5) 0.038(6) 0.045(6) 0.011(4) -0.002(4) 0.002(4)
C3 0.032(5) 0.045(6) 0.045(6) 0.015(5) 0.004(4) 0.000(4)
C4 0.040(5) 0.046(6) 0.042(6) 0.009(5) -0.005(4) 0.002(4)
C5 0.042(6) 0.041(6) 0.043(6) 0.010(4) -0.009(4) -0.002(4)
C6 0.061(7) 0.049(6) 0.043(6) 0.012(5) 0.012(5) 0.010(5)
C7 0.053(6) 0.036(5) 0.034(5) 0.000(4) -0.009(4) -0.003(4)
C8 0.039(5) 0.029(5) 0.022(4) -0.002(3) -0.008(4) 0.003(4)
C9 0.041(5) 0.029(5) 0.026(5) -0.004(4) -0.003(4) -0.007(4)
C10 0.047(6) 0.034(5) 0.024(5) -0.003(4) -0.005(4) 0.006(4)
C11 0.030(5) 0.030(5) 0.030(5) -0.004(4) -0.008(4) -0.003(4)
C12 0.031(5) 0.038(5) 0.030(5) 0.000(4) -0.008(4) -0.005(4)
C13 0.103(11) 0.079(9) 0.087(10) 0.022(8) 0.048(9) 0.014(8)
C14 0.086(9) 0.095(10) 0.052(8) 0.011(7) -0.012(7) -0.008(8)
C15 0.104(10) 0.059(8) 0.067(8) -0.005(6) -0.035(7) 0.028(7)
C16 0.058(7) 0.054(7) 0.083(9) 0.018(6) 0.005(6) -0.008(6)
C17 0.106(11) 0.080(10) 0.078(10) -0.002(8) 0.021(8) 0.018(8)
C18 0.088(10) 0.086(10) 0.108(12) -0.020(9) -0.023(9) -0.011(8)
C19 0.082(10) 0.067(9) 0.141(15) 0.038(9) 0.016(9) 0.016(8)
C20 0.119(12) 0.085(10) 0.097(12) 0.039(9) 0.014(9) 0.003(9)

loop_
_atom_type_symbol
_atom_type_description
_atom_type_scat_dispersion_real
_atom_type_scat_dispersion_imag
_atom_type_scat_source
C C 0.0033 0.0016 'International Tables Vol C Tables 4.2.6.8 and 6.1.1.4'
H H 0.0000 0.0000 'International Tables Vol C Tables 4.2.6.8 and 6.1.1.4'
N N 0.0061 0.0033 'International Tables Vol C Tables 4.2.6.8 and 6.1.1.4'
S S 0.1246 0.1234 'International Tables Vol C Tables 4.2.6.8 and 6.1.1.4'
Au Au -2.0133 8.8022 'International Tables Vol C Tables 4.2.6.8 and 6.1.1.4'

loop_
_geom_angle_atom_site_label_1
_geom_angle_atom_site_label_2
_geom_angle_atom_site_label_3
_geom_angle
_geom_angle_site_symmetry_1
_geom_angle_site_symmetry_3
_geom_angle_publ_flag
S1 C1 S2 122.5(7) . . y
S1 C1 S3 124.1(7) . . y
S2 C1 S3 113.4(6) . . y
C3 C2 S4 125.7(7) . . y
C3 C2 S2 115.8(7) . . y
S4 C2 S2 118.5(5) . . y
C2 C3 S3 116.2(7) . . y
C2 C3 S5 123.5(8) . . y
S3 C3 S5 120.3(6) . . y
C5 C4 S8 117.4(8) . . y
C5 C4 S6 123.9(8) . . y
S8 C4 S6 118.7(6) . . y
C4 C5 S7 126.1(8) . . y
C4 C5 S9 115.1(7) . . y
S7 C5 S9 118.8(5) . . y
S10 C6 S9 124.7(6) . . y
S10 C6 S8 122.8(6) . . y
S9 C6 S8 112.4(6) . . y
S11 C7 S13 123.6(6) . . y
S11 C7 S12 122.4(6) . . y
S13 C7 S12 114.1(5) . . y
C9 C8 S13 116.9(6) . . y
C9 C8 S15 123.0(6) . . y
S13 C8 S15 120.1(5) . . y
C8 C9 S14 126.1(7) . . y
C8 C9 S12 115.7(6) . . y
S14 C9 S12 118.2(5) . . y
C11 C10 S19 116.4(6) . . y
C11 C10 S17 124.9(7) . . y
S19 C10 S17 118.7(5) . . y
C10 C11 S16 124.7(7) . . y
C10 C11 S18 116.8(7) . . y
S16 C11 S18 118.4(5) . . y
S20 C12 S19 124.7(6) . . y
S20 C12 S18 121.6(5) . . y
S19 C12 S18 113.7(5) . . y
N1 C13 H13A 109.5 . . y
N1 C13 H13B 109.5 . . y
H13A C13 H13B 109.5 . . y
N1 C13 H13C 109.5 . . y
H13A C13 H13C 109.5 . . y
H13B C13 H13C 109.5 . . y
N1 C14 H14A 109.5 . . y
N1 C14 H14B 109.5 . . y
H14A C14 H14B 109.5 . . y
N1 C14 H14C 109.5 . . y
H14A C14 H14C 109.5 . . y
H14B C14 H14C 109.5 . . y
N1 C15 H15A 109.5 . . y
N1 C15 H15B 109.5 . . y
H15A C15 H15B 109.5 . . y
N1 C15 H15C 109.5 . . y
H15A C15 H15C 109.5 . . y
H15B C15 H15C 109.5 . . y
N1 C16 H16A 109.5 . . y
N1 C16 H16B 109.5 . . y
H16A C16 H16B 109.5 . . y
N1 C16 H16C 109.5 . . y
H16A C16 H16C 109.5 . . y
H16B C16 H16C 109.5 . . y
N2 C17 H17A 109.5 . . y
N2 C17 H17B 109.5 . . y
H17A C17 H17B 109.5 . . y
N2 C17 H17C 109.5 . . y
H17A C17 H17C 109.5 . . y
H17B C17 H17C 109.5 . . y
N2 C18 H18A 109.5 . . y
N2 C18 H18B 109.5 . . y
H18A C18 H18B 109.5 . . y
N2 C18 H18C 109.5 . . y
H18A C18 H18C 109.5 . . y
H18B C18 H18C 109.5 . . y
N2 C19 H19A 109.5 . . y
N2 C19 H19B 109.5 . . y
H19A C19 H19B 109.5 . . y
N2 C19 H19C 109.5 . . y
H19A C19 H19C 109.5 . . y
H19B C19 H19C 109.5 . . y
N2 C20 H20A 109.5 . . y
N2 C20 H20B 109.5 . . y
H20A C20 H20B 109.5 . . y
N2 C20 H20C 109.5 . . y
H20A C20 H20C 109.5 . . y
H20B C20 H20C 109.5 . . y
C15 N1 C13 109.9(10) . . y
C15 N1 C14 109.9(9) . . y
C13 N1 C14 109.8(9) . . y
C15 N1 C16 109.6(9) . . y
C13 N1 C16 109.0(9) . . y
C14 N1 C16 108.7(9) . . y
C20 N2 C18 110.4(11) . . y
C20 N2 C17 108.2(9) . . y
C18 N2 C17 109.1(9) . . y
C20 N2 C19 109.9(9) . . y
C18 N2 C19 110.2(9) . . y
C17 N2 C19 109.0(9) . . y
C1 S2 C2 97.4(5) . . y
C1 S3 C3 97.2(5) . . y
C2 S4 Au1 99.4(3) . . y
C3 S5 Au1 99.9(3) . . y
C4 S6 Au1 99.4(3) . . y
C5 S7 Au1 99.0(3) . . y
C6 S8 C4 96.9(5) . . y
C6 S9 C5 98.2(5) . . y
C7 S12 C9 96.8(4) . . y
C7 S13 C8 96.6(4) . . y
C9 S14 Au2 99.3(3) . . y
C8 S15 Au2 99.8(3) . . y
C11 S16 Au2 99.5(3) . . y
C10 S17 Au2 99.4(3) . . y
C12 S18 C11 96.1(4) . . y
C12 S19 C10 96.9(4) . . y
S4 Au1 S5 91.39(9) . . y
S4 Au1 S6 87.35(9) . . y
S5 Au1 S6 177.78(9) . . y
S4 Au1 S7 177.31(10) . . y
S5 Au1 S7 89.82(9) . . y
S6 Au1 S7 91.51(9) . . y
S17 Au2 S16 91.38(8) . . y
S17 Au2 S14 177.49(10) . . y
S16 Au2 S14 87.50(8) . . y
S17 Au2 S15 89.88(8) . . y
S16 Au2 S15 177.59(9) . . y
S14 Au2 S15 91.33(8) . . y

loop_
_geom_bond_atom_site_label_1
_geom_bond_atom_site_label_2
_geom_bond_distance
_geom_bond_site_symmetry_2
_geom_bond_publ_flag
S4 Au1 2.313(3) . y
S5 Au1 2.314(3) . y
S6 Au1 2.317(2) . y
S7 Au1 2.318(3) . y
S14 Au2 2.314(2) . y
S15 Au2 2.315(2) . y
S16 Au2 2.309(2) . y
S17 Au2 2.309(2) . y
C1 S1 1.662(11) . y
C1 S2 1.711(11) . y
C1 S3 1.714(11) . y
C2 C3 1.340(13) . y
C2 S4 1.729(9) . y
C2 S2 1.738(9) . y
C3 S3 1.736(10) . y
C3 S5 1.742(10) . y
C4 C5 1.321(13) . y
C4 S8 1.739(9) . y
C4 S6 1.753(10) . y
C5 S7 1.736(9) . y
C5 S9 1.749(10) . y
C6 S10 1.646(11) . y
C6 S9 1.711(11) . y
C6 S8 1.734(10) . y
C7 S11 1.658(9) . y
C7 S13 1.709(10) . y
C7 S12 1.710(9) . y
C8 C9 1.328(11) . y
C8 S13 1.734(8) . y
C8 S15 1.759(8) . y
C9 S14 1.737(8) . y
C9 S12 1.743(8) . y
C10 C11 1.309(12) . y
C10 S19 1.742(9) . y
C10 S17 1.750(8) . y
C11 S16 1.746(8) . y
C11 S18 1.751(8) . y
C12 S20 1.645(8) . y
C12 S19 1.709(8) . y
C12 S18 1.725(9) . y
C13 N1 1.476(13) . y
C13 H13A 0.9600 . y
C13 H13B 0.9600 . y
C13 H13C 0.9600 . y
C14 N1 1.484(13) . y
C14 H14A 0.9600 . y
C14 H14B 0.9600 . y
C14 H14C 0.9600 . y
C15 N1 1.464(13) . y
C15 H15A 0.9600 . y
C15 H15B 0.9600 . y
C15 H15C 0.9600 . y
C16 N1 1.493(12) . y
C16 H16A 0.9600 . y
C16 H16B 0.9600 . y
C16 H16C 0.9600 . y
C17 N2 1.492(13) . y
C17 H17A 0.9600 . y
C17 H17B 0.9600 . y
C17 H17C 0.9600 . y
C18 N2 1.476(14) . y
C18 H18A 0.9600 . y
C18 H18B 0.9600 . y
C18 H18C 0.9600 . y
C19 N2 1.509(14) . y
C19 H19A 0.9600 . y
C19 H19B 0.9600 . y
C19 H19C 0.9600 . y
C20 N2 1.458(13) . y
C20 H20A 0.9600 . y
C20 H20B 0.9600 . y
C20 H20C 0.9600 . y

loop_
_geom_hbond_atom_site_label_D
_geom_hbond_atom_site_label_H
_geom_hbond_atom_site_label_A
_geom_hbond_distance_DH
_geom_hbond_distance_HA
_geom_hbond_distance_DA
_geom_hbond_angle_DHA
_geom_hbond_site_symmetry_A
C14 H14B S20 0.96 2.87 3.784(13) 158.6 1_556
C16 H16B S6 0.96 2.78 3.738(12) 172.1 2_667
C16 H16C S20 0.96 2.79 3.724(12) 165.8 2_656
C17 H17B S15 0.96 2.82 3.657(14) 146.4 2_766
C15 H15C S11 0.96 2.73 3.639(12) 159.2 1_445
C17 H17C S1 0.96 2.82 3.765(14) 168.2 2_666
